data_7054666
loop_
_publ_author_name
'Biswal, Debanjana'
'Pramanik, Nikhil Ranjan'
'Chakrabarti, Syamal'
'Chakraborty, Nirmalya'
'Acharya, Krishnendu'
'Mandal, Sudhanshu Sekhar'
'Ghosh, Saktiprosad'
'Drew, Michael G. B.'
'Mondal, Tapan Kumar'
'Biswas, Sujan'

_publ_section_title
;
 Lewis base controlled supramolecular architectures via non-covalent
 interactions of dioxomolybdenum(vi) complexes with an ONS donor ligand:
 DFT calculations and biological study
;
_journal_issue 4
_journal_name_full 'New J. Chem.'
_journal_page_first 2778
_journal_paper_doi 10.1039/C4NJ02225D
_journal_volume 39
_journal_year 2015
_chemical_formula_sum 'C16 H16 N2 O S2'
_chemical_formula_weight 316.43
_chemical_name_systematic
; 
 ? 
;
_space_group_IT_number 14
_symmetry_cell_setting monoclinic
_symmetry_space_group_name_Hall '-P 2yn'
_symmetry_space_group_name_H-M 'P 1 21/n 1'
_atom_sites_solution_hydrogens geom
_atom_sites_solution_primary direct
_atom_sites_solution_secondary difmap
_audit_creation_method SHELXL-97
_audit_update_record
;
2015-01-20 deposited with the CCDC.
2015-02-09 downloaded from the CCDC.
;
_cell_angle_alpha 90.00
_cell_angle_beta 100.081(6)
_cell_angle_gamma 90.00
_cell_formula_units_Z 4
_cell_length_a 5.0508(3)
_cell_length_b 33.692(2)
_cell_length_c 8.9618(6)
_cell_measurement_reflns_used 7844
_cell_measurement_temperature 150(2)
_cell_measurement_theta_max 30.00
_cell_measurement_theta_min 3.34
_cell_volume 1501.50(16)
_computing_cell_refinement 'Crysalis, Oxford Diffraction'
_computing_data_collection 'Crysalis, Oxford Diffraction'
_computing_data_reduction 'Crysalis, Oxford Diffraction'
_computing_molecular_graphics PLATON(Spek,2004)
_computing_structure_refinement 'SHELXL-97 (Sheldrick, 1997)'
_computing_structure_solution 'SHELXS-97 (Sheldrick, 1997)'
_diffrn_ambient_temperature 150(2)
_diffrn_measured_fraction_theta_full 0.964
_diffrn_measured_fraction_theta_max 0.964
_diffrn_measurement_device 'Oxford Diffaction X-Calibur System'
_diffrn_measurement_method '321 frames, counting time 10 s.'
_diffrn_radiation_monochromator graphite
_diffrn_radiation_source 'fine-focus sealed tube'
_diffrn_radiation_type MoK\a
_diffrn_radiation_wavelength 0.71073
_diffrn_reflns_av_R_equivalents 0.0552
_diffrn_reflns_av_sigmaI/netI 0.0970
_diffrn_reflns_limit_h_max 3
_diffrn_reflns_limit_h_min -7
_diffrn_reflns_limit_k_max 38
_diffrn_reflns_limit_k_min -45
_diffrn_reflns_limit_l_max 12
_diffrn_reflns_limit_l_min -12
_diffrn_reflns_number 7844
_diffrn_reflns_theta_full 30.00
_diffrn_reflns_theta_max 30.00
_diffrn_reflns_theta_min 3.34
_diffrn_standards_interval_count n/a
_diffrn_standards_interval_time n/a
_diffrn_standards_number n/a
_exptl_absorpt_coefficient_mu 0.354
_exptl_absorpt_correction_type none
_exptl_crystal_colour white
_exptl_crystal_density_diffrn 1.400
_exptl_crystal_density_method 'not measured'
_exptl_crystal_description needle
_exptl_crystal_F_000 664
_exptl_crystal_size_max 0.22
_exptl_crystal_size_mid 0.18
_exptl_crystal_size_min 0.05
_refine_diff_density_max 0.316
_refine_diff_density_min -0.341
_refine_diff_density_rms 0.070
_refine_ls_extinction_method none
_refine_ls_goodness_of_fit_ref 0.935
_refine_ls_hydrogen_treatment constr
_refine_ls_matrix_type full
_refine_ls_number_parameters 230
_refine_ls_number_reflns 4222
_refine_ls_number_restraints 0
_refine_ls_restrained_S_all 0.935
_refine_ls_R_factor_all 0.1159
_refine_ls_R_factor_gt 0.0629
_refine_ls_shift/su_max 0.000
_refine_ls_shift/su_mean 0.000
_refine_ls_structure_factor_coef Fsqd
_refine_ls_weighting_details
;
_refine_ls_weighting_details 
  w=1/[\s^2^(Fo^2^)+(0.0694P)^2^+0.0000P] where P=(Fo^2^+2Fc^2^)/3 
;
_refine_ls_weighting_scheme calc
_refine_ls_wR_factor_gt 0.1315
_refine_ls_wR_factor_ref 0.1606
_reflns_number_gt 2587
_reflns_number_total 4222
_reflns_threshold_expression >2sigma(I)
_cod_data_source_file c4nj02225d2.cif
_cod_data_source_block L
_cod_depositor_comments 'Adding full bibliography for 7054666--7054671.cif.'
_cod_original_cell_volume 1501.50(17)
_cod_original_sg_symbol_H-M P21/n
_cod_database_code 7054666
_diffrn_standards_c3_% n/a

loop_
_symmetry_equiv_pos_as_xyz
'x, y, z'
'-x+1/2, y+1/2, -z+1/2'
'-x, -y, -z'
'x-1/2, -y-1/2, z-1/2'

loop_
_atom_site_label
_atom_site_type_symbol
_atom_site_fract_x
_atom_site_fract_y
_atom_site_fract_z
_atom_site_U_iso_or_equiv
_atom_site_adp_type
_atom_site_occupancy
_atom_site_symmetry_multiplicity
_atom_site_calc_flag
_atom_site_refinement_flags
_atom_site_disorder_assembly
_atom_site_disorder_group
O1 O 0.2553(4) 0.14205(6) 0.3312(2) 0.0344(5) Uani 1 1 d . . .
H1 H 0.3750 0.1267 0.3681 0.052 Uiso 1 1 calc R . .
C1 C 0.0839(5) 0.12334(9) 0.2208(3) 0.0281(6) Uani 1 1 d . . .
C2 C -0.1388(5) 0.14510(10) 0.1529(3) 0.0365(7) Uani 1 1 d . . .
H2 H -0.1636 0.1708 0.1857 0.044 Uiso 1 1 calc R . .
C3 C -0.3232(6) 0.12889(11) 0.0374(4) 0.0416(8) Uani 1 1 d . . .
H3 H -0.4728 0.1436 -0.0059 0.050 Uiso 1 1 calc R . .
C4 C -0.2879(5) 0.09109(10) -0.0146(3) 0.0379(8) Uani 1 1 d . . .
H4 H -0.4095 0.0805 -0.0947 0.045 Uiso 1 1 calc R . .
C5 C -0.0700(5) 0.06917(10) 0.0539(3) 0.0343(7) Uani 1 1 d . . .
H5 H -0.0484 0.0435 0.0196 0.041 Uiso 1 1 calc R . .
C6 C 0.1214(5) 0.08418(8) 0.1740(3) 0.0265(6) Uani 1 1 d . . .
C7 C 0.3456(5) 0.05923(8) 0.2472(3) 0.0277(6) Uani 1 1 d . . .
N1 N 0.5092(4) 0.07492(7) 0.3587(2) 0.0251(5) Uani 1 1 d . . .
N2 N 0.7191(4) 0.05329(7) 0.4369(3) 0.0269(5) Uani 1 1 d . . .
H22 H 0.7398 0.0287 0.4161 0.032 Uiso 1 1 calc R . .
C9 C 0.8923(5) 0.07167(8) 0.5475(3) 0.0259(6) Uani 1 1 d . . .
S1 S 1.15291(14) 0.04767(2) 0.64601(9) 0.0362(2) Uani 1 1 d . . .
S2 S 0.81268(13) 0.12101(2) 0.57248(8) 0.0303(2) Uani 1 1 d . . .
C10 C 1.0949(5) 0.13958(9) 0.7082(3) 0.0325(7) Uani 1 1 d . B .
H10A H 1.0965 0.1278 0.8070 0.039 Uiso 1 1 calc R . .
H10B H 1.2634 0.1334 0.6754 0.039 Uiso 1 1 calc R . .
C11 C 1.0569(5) 0.18383(9) 0.7149(3) 0.0277(6) Uani 1 1 d . . .
C14 C 0.9749(6) 0.26529(9) 0.7284(4) 0.0385(7) Uani 1 1 d . . .
H14 H 0.9479 0.2926 0.7310 0.046 Uiso 1 1 calc R A 1
C12A C 1.2346(10) 0.20615(17) 0.6691(7) 0.0301(14) Uani 0.498(4) 1 d P B 1
H12A H 1.3826 0.1952 0.6354 0.036 Uiso 0.498(4) 1 calc PR B 1
C13A C 1.1979(12) 0.24730(17) 0.6717(7) 0.0353(15) Uani 0.498(4) 1 d P B 1
H13A H 1.3211 0.2637 0.6358 0.042 Uiso 0.498(4) 1 calc PR B 1
C15A C 0.8066(11) 0.23807(17) 0.7782(7) 0.0304(14) Uani 0.498(4) 1 d P B 1
H15A H 0.6592 0.2478 0.8159 0.036 Uiso 0.498(4) 1 calc PR B 1
C16A C 0.8397(10) 0.19764(17) 0.7763(6) 0.0281(13) Uani 0.498(4) 1 d P B 1
H16A H 0.7233 0.1804 0.8140 0.034 Uiso 0.498(4) 1 calc PR B 1
C12B C 1.0112(11) 0.21024(17) 0.5801(6) 0.0321(14) Uani 0.502(4) 1 d P B 2
H12B H 1.0179 0.1994 0.4854 0.039 Uiso 0.502(4) 1 calc PR B 2
C13B C 0.9589(12) 0.25056(18) 0.5902(8) 0.0411(16) Uani 0.502(4) 1 d P B 2
H13B H 0.9150 0.2664 0.5043 0.049 Uiso 0.502(4) 1 calc PR B 2
C15B C 1.0161(12) 0.24483(19) 0.8581(8) 0.0396(16) Uani 0.502(4) 1 d P B 2
H15B H 1.0136 0.2571 0.9508 0.048 Uiso 0.502(4) 1 calc PR B 2
C16B C 1.0623(10) 0.20479(18) 0.8483(6) 0.0302(13) Uani 0.502(4) 1 d P B 2
H16B H 1.1004 0.1906 0.9386 0.036 Uiso 0.502(4) 1 calc PR B 2
C8 C 0.3762(7) 0.01780(9) 0.1924(4) 0.0613(12) Uani 1 1 d . . .
H8A H 0.5629 0.0105 0.2118 0.092 Uiso 1 1 calc R . .
H8B H 0.3089 0.0164 0.0855 0.092 Uiso 1 1 calc R . .
H8C H 0.2766 -0.0001 0.2448 0.092 Uiso 1 1 calc R . .

loop_
_atom_site_aniso_label
_atom_site_aniso_U_11
_atom_site_aniso_U_22
_atom_site_aniso_U_33
_atom_site_aniso_U_23
_atom_site_aniso_U_13
_atom_site_aniso_U_12
O1 0.0284(10) 0.0329(12) 0.0372(12) -0.0072(10) -0.0070(8) 0.0017(8)
C1 0.0231(12) 0.0349(16) 0.0255(14) 0.0004(13) 0.0026(10) -0.0036(11)
C2 0.0292(13) 0.0435(19) 0.0359(17) -0.0066(15) 0.0030(12) 0.0074(13)
C3 0.0264(14) 0.062(2) 0.0336(17) -0.0042(16) -0.0028(12) 0.0062(14)
C4 0.0263(13) 0.059(2) 0.0246(14) -0.0031(15) -0.0056(11) -0.0052(14)
C5 0.0305(13) 0.0427(18) 0.0270(15) -0.0013(14) -0.0028(12) -0.0083(13)
C6 0.0241(12) 0.0307(15) 0.0235(13) 0.0009(12) 0.0009(10) -0.0069(11)
C7 0.0300(13) 0.0240(14) 0.0269(14) 0.0019(12) -0.0012(11) -0.0048(11)
N1 0.0242(10) 0.0268(12) 0.0225(11) 0.0016(10) -0.0008(9) -0.0031(9)
N2 0.0275(11) 0.0241(12) 0.0260(12) -0.0001(10) -0.0034(9) -0.0039(9)
C9 0.0236(12) 0.0301(15) 0.0234(13) -0.0007(12) 0.0024(10) -0.0035(11)
S1 0.0284(3) 0.0359(4) 0.0389(4) -0.0106(4) -0.0095(3) 0.0061(3)
S2 0.0260(3) 0.0264(4) 0.0336(4) -0.0014(3) -0.0080(3) -0.0023(3)
C10 0.0246(12) 0.0340(16) 0.0352(16) -0.0117(13) -0.0054(11) -0.0002(11)
C11 0.0199(11) 0.0331(16) 0.0279(14) -0.0090(13) -0.0016(10) -0.0032(11)
C14 0.0402(16) 0.0285(17) 0.045(2) -0.0030(15) 0.0032(15) -0.0059(13)
C12A 0.023(2) 0.030(3) 0.037(3) -0.008(3) 0.006(2) -0.001(2)
C13A 0.040(3) 0.023(3) 0.044(4) -0.002(3) 0.010(3) -0.006(2)
C15A 0.032(3) 0.032(3) 0.027(3) 0.000(3) 0.005(2) 0.010(2)
C16A 0.027(3) 0.029(3) 0.030(3) 0.001(2) 0.010(2) -0.003(2)
C12B 0.043(3) 0.032(3) 0.020(3) -0.008(2) 0.001(2) -0.002(3)
C13B 0.045(4) 0.030(3) 0.045(4) 0.002(3) -0.002(3) -0.009(3)
C15B 0.040(3) 0.039(4) 0.039(4) -0.010(3) 0.003(3) -0.001(3)
C16B 0.032(3) 0.033(3) 0.025(3) -0.001(3) 0.005(2) 0.003(2)
C8 0.067(2) 0.0263(17) 0.073(3) -0.0042(18) -0.039(2) -0.0027(16)

loop_
_atom_type_symbol
_atom_type_description
_atom_type_scat_dispersion_real
_atom_type_scat_dispersion_imag
_atom_type_scat_source
C C 0.0033 0.0016 'International Tables Vol C Tables 4.2.6.8 and 6.1.1.4'
H H 0.0000 0.0000 'International Tables Vol C Tables 4.2.6.8 and 6.1.1.4'
O O 0.0106 0.0060 'International Tables Vol C Tables 4.2.6.8 and 6.1.1.4'
N N 0.0061 0.0033 'International Tables Vol C Tables 4.2.6.8 and 6.1.1.4'
S S 0.1246 0.1234 'International Tables Vol C Tables 4.2.6.8 and 6.1.1.4'

loop_
_geom_angle_atom_site_label_1
_geom_angle_atom_site_label_2
_geom_angle_atom_site_label_3
_geom_angle
C1 O1 H1 109.5
O1 C1 C2 116.1(3)
O1 C1 C6 123.6(2)
C2 C1 C6 120.3(3)
C3 C2 C1 120.5(3)
C3 C2 H2 119.7
C1 C2 H2 119.7
C2 C3 C4 120.6(3)
C2 C3 H3 119.7
C4 C3 H3 119.7
C5 C4 C3 119.1(3)
C5 C4 H4 120.5
C3 C4 H4 120.5
C4 C5 C6 122.4(3)
C4 C5 H5 118.8
C6 C5 H5 118.8
C1 C6 C5 117.0(2)
C1 C6 C7 122.5(2)
C5 C6 C7 120.5(3)
N1 C7 C6 116.7(3)
N1 C7 C8 123.1(3)
C6 C7 C8 120.2(2)
C7 N1 N2 120.6(2)
C9 N2 N1 118.3(2)
C9 N2 H22 120.9
N1 N2 H22 120.9
N2 C9 S1 121.2(2)
N2 C9 S2 113.52(19)
S1 C9 S2 125.31(16)
C9 S2 C10 104.15(13)
C11 C10 S2 106.11(18)
C11 C10 H10A 110.5
S2 C10 H10A 110.5
C11 C10 H10B 110.5
S2 C10 H10B 110.5
H10A C10 H10B 108.7
C12A C11 C16B 93.9(4)
C12A C11 C16A 124.8(4)
C16B C11 C16A 52.1(3)
C12A C11 C12B 53.9(3)
C16B C11 C12B 111.9(4)
C16A C11 C12B 95.7(4)
C12A C11 C10 117.6(3)
C16B C11 C10 123.8(3)
C16A C11 C10 117.5(3)
C12B C11 C10 124.3(3)
C13B C14 C15B 126.5(5)
C13B C14 C15A 96.5(4)
C15B C14 C15A 52.1(3)
C13B C14 C13A 55.8(4)
C15B C14 C13A 94.4(4)
C15A C14 C13A 113.4(4)
C13B C14 H14 114.1
C15B C14 H14 119.3
C15A C14 H14 123.3
C13A C14 H14 123.3
C11 C12A C13A 118.1(5)
C11 C12A H12A 121.0
C13A C12A H12A 121.0
C12A C13A C14 122.3(5)
C12A C13A H13A 118.9
C14 C13A H13A 118.9
C16A C15A C14 125.0(5)
C16A C15A H15A 117.5
C14 C15A H15A 117.5
C15A C16A C11 116.3(5)
C15A C16A H16A 121.9
C11 C16A H16A 121.9
C13B C12B C11 122.5(5)
C13B C12B H12B 118.8
C11 C12B H12B 118.8
C14 C13B C12B 116.5(6)
C14 C13B H13B 121.8
C12B C13B H13B 121.8
C14 C15B C16B 116.9(5)
C14 C15B H15B 121.5
C16B C15B H15B 121.5
C15B C16B C11 125.3(5)
C15B C16B H16B 117.3
C11 C16B H16B 117.3
C7 C8 H8A 109.5
C7 C8 H8B 109.5
H8A C8 H8B 109.5
C7 C8 H8C 109.5
H8A C8 H8C 109.5
H8B C8 H8C 109.5

loop_
_geom_bond_atom_site_label_1
_geom_bond_atom_site_label_2
_geom_bond_distance
O1 C1 1.351(3)
O1 H1 0.8200
C1 C2 1.391(4)
C1 C6 1.407(4)
C2 C3 1.378(4)
C2 H2 0.9300
C3 C4 1.378(4)
C3 H3 0.9300
C4 C5 1.377(4)
C4 H4 0.9300
C5 C6 1.409(4)
C5 H5 0.9300
C6 C7 1.469(4)
C7 N1 1.293(3)
C7 C8 1.497(4)
N1 N2 1.373(3)
N2 C9 1.352(3)
N2 H22 0.8600
C9 S1 1.661(3)
C9 S2 1.734(3)
S2 C10 1.815(3)
C10 C11 1.505(4)
C10 H10A 0.9700
C10 H10B 0.9700
C11 C12A 1.292(6)
C11 C16B 1.385(6)
C11 C16A 1.391(6)
C11 C12B 1.486(6)
C14 C13B 1.324(7)
C14 C15B 1.336(7)
C14 C15A 1.377(6)
C14 C13A 1.447(6)
C14 H14 0.9300
C12A C13A 1.399(8)
C12A H12A 0.9300
C13A H13A 0.9300
C15A C16A 1.373(8)
C15A H15A 0.9300
C16A H16A 0.9300
C12B C13B 1.390(8)
C12B H12B 0.9300
C13B H13B 0.9300
C15B C16B 1.375(8)
C15B H15B 0.9300
C16B H16B 0.9300
C8 H8A 0.9600
C8 H8B 0.9600
C8 H8C 0.9600
